data_4340258
loop_
_publ_author_name
'Costes, Jean-Pierre'
'Dahan, Fran\,coise'
'Wernsdorfer, Wolfgang'

_publ_section_title
;
 Heterodinuclear Cu-Tb single-molecule magnet.
;
_journal_issue 1
_journal_name_full 'Inorganic chemistry'
_journal_page_first 5
_journal_page_last 7
_journal_paper_doi 10.1021/ic050563h
_journal_volume 45
_journal_year 2006
_chemical_formula_sum 'C45 H65 Cu N2 O11 Tb'
_chemical_formula_weight 1032.45
_chemical_name_systematic
;
 ?
;
_space_group_IT_number 2
_symmetry_cell_setting triclinic
_symmetry_Int_Tables_number 2
_symmetry_space_group_name_Hall '-P 1'
_symmetry_space_group_name_H-M 'P -1'
_atom_sites_solution_hydrogens geom
_atom_sites_solution_primary direct
_atom_sites_solution_secondary difmap
_audit_creation_method SHELXL-97
_cell_angle_alpha 95.274(13)
_cell_angle_beta 95.280(13)
_cell_angle_gamma 92.053(14)
_cell_formula_units_Z 2
_cell_length_a 13.3990(15)
_cell_length_b 14.7829(17)
_cell_length_c 12.4177(13)
_cell_measurement_temperature 293(2)
_cell_volume 2436.4(5)
_computing_cell_refinement 'STOE-IPDS software (Stoe, 2.93, 1997)'
_computing_data_collection 'STOE-IPDS software (Stoe, 2.93, 1997)'
_computing_data_reduction 'XRED (Stoe, 1.08, 1996)'
_computing_molecular_graphics 'ZORTEP (Zsolnai, 1996)'
_computing_structure_refinement 'SHELXL-97 (Sheldrick, 1997)'
_computing_structure_solution 'SHELXS-97 (Sheldrick, 1990)'
_diffrn_ambient_temperature 293(2)
_diffrn_measured_fraction_theta_full 0.922
_diffrn_measured_fraction_theta_max 0.922
_diffrn_measurement_device_type STOE-IPDS
_diffrn_measurement_method 'Imaging Plate Detector System'
_diffrn_radiation_monochromator graphite
_diffrn_radiation_source 'fine-focus sealed tube'
_diffrn_radiation_type MoK\a
_diffrn_radiation_wavelength 0.71073
_diffrn_reflns_av_R_equivalents 0.0309
_diffrn_reflns_av_sigmaI/netI 0.0185
_diffrn_reflns_limit_h_max 16
_diffrn_reflns_limit_h_min -16
_diffrn_reflns_limit_k_max 18
_diffrn_reflns_limit_k_min -18
_diffrn_reflns_limit_l_max 14
_diffrn_reflns_limit_l_min -14
_diffrn_reflns_number 23556
_diffrn_reflns_theta_full 26.00
_diffrn_reflns_theta_max 26.00
_diffrn_reflns_theta_min 2.60
_exptl_absorpt_coefficient_mu 1.932
_exptl_absorpt_correction_T_max 0.5262
_exptl_absorpt_correction_T_min 0.4321
_exptl_absorpt_correction_type numerical
_exptl_absorpt_process_details 'X-SHAPE (Stoe & Cie, 1996)'
_exptl_crystal_colour Green
_exptl_crystal_density_diffrn 1.407
_exptl_crystal_density_method 'not measured'
_exptl_crystal_description 'Cubic Block'
_exptl_crystal_F_000 1062
_exptl_crystal_size_max 0.45
_exptl_crystal_size_mid 0.45
_exptl_crystal_size_min 0.40
_refine_diff_density_max 0.433
_refine_diff_density_min -0.350
_refine_diff_density_rms 0.051
_refine_ls_extinction_method none
_refine_ls_goodness_of_fit_ref 1.080
_refine_ls_hydrogen_treatment mixed
_refine_ls_matrix_type full
_refine_ls_number_parameters 541
_refine_ls_number_reflns 8848
_refine_ls_number_restraints 0
_refine_ls_restrained_S_all 1.080
_refine_ls_R_factor_all 0.0261
_refine_ls_R_factor_gt 0.0247
_refine_ls_shift/su_max 0.002
_refine_ls_shift/su_mean 0.000
_refine_ls_structure_factor_coef Fsqd
_refine_ls_weighting_details 'calc w=1/[\s^2^(Fo^2^)+(0.0333P)^2^+1.1829P] where P=(Fo^2^+2Fc^2^)/3'
_refine_ls_weighting_scheme calc
_refine_ls_wR_factor_gt 0.0636
_refine_ls_wR_factor_ref 0.0640
_reflns_number_gt 8120
_reflns_number_total 8848
_reflns_threshold_expression >2sigma(I)
_cod_data_source_file ic050563hsi20050412_040739.cif
_cod_data_source_block (1)
_cod_depositor_comments
;
The following automatic conversions were performed:

'_symmetry_cell_setting' value 'Triclinic' changed to 'triclinic'
according to
/usr/data/users/saulius/automatic-downloads/retrospective/ACS/lib/dictionaries/cif_core.dic
dictionary named 'cif_core.dic' version 2.4.2 from
2011-04-26.

'_exptl_absorpt_correction_type' value 'Numerical'
changed to 'numerical' according to
/usr/data/users/saulius/automatic-downloads/retrospective/ACS/lib/dictionaries/cif_core.dic
dictionary named 'cif_core.dic' version 2.4.2 from 2011-04-26.

Automatic conversion script
Id: cif_fix_values 2281 2013-09-26 08:29:07Z andrius 
;
_cod_database_code 4340258

loop_
_symmetry_equiv_pos_as_xyz
'x, y, z'
'-x, -y, -z'

loop_
_atom_site_label
_atom_site_type_symbol
_atom_site_fract_x
_atom_site_fract_y
_atom_site_fract_z
_atom_site_U_iso_or_equiv
_atom_site_adp_type
_atom_site_occupancy
_atom_site_symmetry_multiplicity
_atom_site_calc_flag
_atom_site_refinement_flags
Tb Tb 0.735915(8) 0.252501(7) 0.694605(10) 0.03676(5) Uani 1 1 d .
Cu Cu 0.55194(2) 0.280951(19) 0.48755(3) 0.03890(8) Uani 1 1 d .
O1 O 0.62088(13) 0.17935(11) 0.54918(15) 0.0422(4) Uani 1 1 d .
C1 C 0.62761(19) 0.09813(16) 0.4983(2) 0.0411(6) Uani 1 1 d .
C2 C 0.7011(2) 0.04096(17) 0.5395(2) 0.0453(6) Uani 1 1 d .
C3 C 0.7125(2) -0.04462(18) 0.4889(3) 0.0560(7) Uani 1 1 d .
H3 H 0.7639 -0.0799 0.5150 0.062 Uiso 1 1 calc R
C4 C 0.6479(3) -0.0783(2) 0.3993(3) 0.0633(8) Uani 1 1 d .
H4 H 0.6553 -0.1363 0.3660 0.070 Uiso 1 1 calc R
C5 C 0.5735(3) -0.0263(2) 0.3605(3) 0.0607(8) Uani 1 1 d .
H5 H 0.5291 -0.0499 0.3018 0.067 Uiso 1 1 calc R
C6 C 0.5627(2) 0.06275(18) 0.4077(2) 0.0468(6) Uani 1 1 d .
C7 C 0.4781(2) 0.11048(19) 0.3680(2) 0.0502(6) Uani 1 1 d .
H7 H 0.4313 0.0772 0.3184 0.055 Uiso 1 1 calc R
O3 O 0.75599(15) 0.07861(13) 0.63273(18) 0.0540(5) Uani 1 1 d .
C8 C 0.8329(3) 0.0263(2) 0.6790(3) 0.0674(9) Uani 1 1 d .
H8A H 0.8655 0.0597 0.7434 0.074 Uiso 1 1 calc R
H8B H 0.8810 0.0139 0.6275 0.074 Uiso 1 1 calc R
H8C H 0.8040 -0.0299 0.6974 0.074 Uiso 1 1 calc R
N1 N 0.45947(17) 0.19346(16) 0.3928(2) 0.0471(5) Uani 1 1 d .
C9 C 0.3628(2) 0.2249(2) 0.3496(3) 0.0551(7) Uani 1 1 d .
H9A H 0.3240 0.2419 0.4099 0.061 Uiso 1 1 calc R
H9B H 0.3264 0.1748 0.3052 0.061 Uiso 1 1 calc R
C10 C 0.3702(2) 0.3051(2) 0.2821(3) 0.0542(7) Uani 1 1 d .
C11 C 0.4111(2) 0.3899(2) 0.3538(3) 0.0561(7) Uani 1 1 d .
H11A H 0.4078 0.4415 0.3108 0.062 Uiso 1 1 calc R
H11B H 0.3682 0.4012 0.4120 0.062 Uiso 1 1 calc R
C12 C 0.4340(3) 0.2835(3) 0.1886(3) 0.0697(9) Uani 1 1 d .
H12A H 0.5008 0.2716 0.2170 0.077 Uiso 1 1 calc R
H12B H 0.4362 0.3344 0.1460 0.077 Uiso 1 1 calc R
H12C H 0.4052 0.2310 0.1438 0.077 Uiso 1 1 calc R
C13 C 0.2625(3) 0.3234(3) 0.2388(4) 0.0802(11) Uani 1 1 d .
H13A H 0.2340 0.2711 0.1933 0.088 Uiso 1 1 calc R
H13B H 0.2632 0.3751 0.1974 0.088 Uiso 1 1 calc R
H13C H 0.2229 0.3354 0.2988 0.088 Uiso 1 1 calc R
N2 N 0.51466(17) 0.38427(15) 0.40177(19) 0.0457(5) Uani 1 1 d .
O2 O 0.66494(13) 0.35404(11) 0.56825(15) 0.0412(4) Uani 1 1 d .
C14 C 0.7153(2) 0.41876(16) 0.5277(2) 0.0412(6) Uani 1 1 d .
C15 C 0.8099(2) 0.44849(17) 0.5817(2) 0.0442(6) Uani 1 1 d .
C16 C 0.8677(2) 0.5150(2) 0.5429(3) 0.0584(8) Uani 1 1 d .
H16 H 0.9315 0.5312 0.5765 0.064 Uiso 1 1 calc R
C17 C 0.8307(3) 0.5581(2) 0.4535(3) 0.0652(9) Uani 1 1 d .
H17 H 0.8699 0.6030 0.4276 0.072 Uiso 1 1 calc R
C18 C 0.7372(3) 0.5347(2) 0.4036(3) 0.0580(8) Uani 1 1 d .
H18 H 0.7122 0.5654 0.3455 0.064 Uiso 1 1 calc R
C19 C 0.6782(2) 0.46471(17) 0.4389(2) 0.0451(6) Uani 1 1 d .
C20 C 0.5769(2) 0.44989(17) 0.3890(2) 0.0475(6) Uani 1 1 d .
H20 H 0.5540 0.4923 0.3427 0.052 Uiso 1 1 calc R
O4 O 0.83581(14) 0.40585(13) 0.67316(17) 0.0498(4) Uani 1 1 d .
C21 C 0.9214(2) 0.4419(2) 0.7420(3) 0.0603(8) Uani 1 1 d .
H21A H 0.9312 0.4069 0.8031 0.066 Uiso 1 1 calc R
H21B H 0.9112 0.5040 0.7671 0.066 Uiso 1 1 calc R
H21C H 0.9795 0.4393 0.7022 0.066 Uiso 1 1 calc R
O5 O 0.71811(16) 0.15930(13) 0.83410(17) 0.0527(5) Uani 1 1 d .
O6 O 0.75408(15) 0.34672(13) 0.85596(16) 0.0501(5) Uani 1 1 d .
C22 C 0.7125(2) 0.1724(2) 0.9349(3) 0.0539(7) Uani 1 1 d .
C23 C 0.7205(3) 0.2567(2) 0.9951(3) 0.0678(9) Uani 1 1 d .
H23 H 0.7123 0.2583 1.0688 0.075 Uiso 1 1 calc R
C24 C 0.7400(2) 0.3389(2) 0.9530(3) 0.0543(7) Uani 1 1 d .
C25 C 0.6980(3) 0.0861(2) 0.9934(3) 0.0706(9) Uani 1 1 d .
C26 C 0.8076(4) 0.0567(4) 1.0230(5) 0.1095(16) Uani 1 1 d .
H26A H 0.8435 0.1035 1.0717 0.120 Uiso 1 1 calc R
H26B H 0.8410 0.0473 0.9580 0.120 Uiso 1 1 calc R
H26C H 0.8054 0.0012 1.0575 0.120 Uiso 1 1 calc R
C27 C 0.6542(4) 0.1015(3) 1.0996(4) 0.1067(16) Uani 1 1 d .
H27A H 0.6921 0.1495 1.1444 0.117 Uiso 1 1 calc R
H27B H 0.6566 0.0467 1.1355 0.117 Uiso 1 1 calc R
H27C H 0.5858 0.1180 1.0871 0.117 Uiso 1 1 calc R
C28 C 0.6437(4) 0.0130(3) 0.9174(4) 0.1115(18) Uani 1 1 d .
H28A H 0.6767 0.0052 0.8520 0.123 Uiso 1 1 calc R
H28B H 0.5759 0.0297 0.9001 0.123 Uiso 1 1 calc R
H28C H 0.6434 -0.0429 0.9511 0.123 Uiso 1 1 calc R
C29 C 0.7496(3) 0.4270(2) 1.0295(3) 0.0730(10) Uani 1 1 d .
C30 C 0.6833(4) 0.4240(3) 1.1213(4) 0.1031(15) Uani 1 1 d .
H30A H 0.6974 0.3716 1.1594 0.113 Uiso 1 1 calc R
H30B H 0.6142 0.4204 1.0923 0.113 Uiso 1 1 calc R
H30C H 0.6961 0.4780 1.1705 0.113 Uiso 1 1 calc R
C31 C 0.7324(4) 0.5052(3) 0.9678(4) 0.0995(15) Uani 1 1 d .
H31A H 0.7390 0.5599 1.0164 0.109 Uiso 1 1 calc R
H31B H 0.6661 0.4995 0.9307 0.109 Uiso 1 1 calc R
H31C H 0.7809 0.5078 0.9156 0.109 Uiso 1 1 calc R
C32 C 0.8599(4) 0.4356(3) 1.0810(5) 0.118(2) Uani 1 1 d .
H32A H 0.8731 0.3853 1.1230 0.130 Uiso 1 1 calc R
H32B H 0.8705 0.4915 1.1272 0.130 Uiso 1 1 calc R
H32C H 0.9043 0.4354 1.0245 0.130 Uiso 1 1 calc R
O7 O 0.82861(14) 0.23486(13) 0.54269(16) 0.0491(4) Uani 1 1 d .
O8 O 0.90242(13) 0.23119(13) 0.75506(16) 0.0487(4) Uani 1 1 d .
C33 C 0.9172(2) 0.22186(17) 0.5238(2) 0.0466(6) Uani 1 1 d .
C34 C 0.9968(2) 0.2178(2) 0.6051(3) 0.0579(8) Uani 1 1 d .
H34 H 1.0612 0.2123 0.5837 0.064 Uiso 1 1 calc R
C35 C 0.9850(2) 0.22141(19) 0.7150(3) 0.0501(7) Uani 1 1 d .
C36 C 0.9344(2) 0.2077(2) 0.4025(3) 0.0572(7) Uani 1 1 d .
C37 C 0.8779(4) 0.2751(3) 0.3419(4) 0.0950(13) Uani 1 1 d .
H37A H 0.9034 0.3355 0.3679 0.105 Uiso 1 1 calc R
H37B H 0.8080 0.2693 0.3530 0.105 Uiso 1 1 calc R
H37C H 0.8857 0.2640 0.2658 0.105 Uiso 1 1 calc R
C38 C 0.8984(4) 0.1118(3) 0.3637(4) 0.0881(13) Uani 1 1 d .
H38A H 0.9371 0.0702 0.4036 0.097 Uiso 1 1 calc R
H38B H 0.9064 0.1002 0.2877 0.097 Uiso 1 1 calc R
H38C H 0.8289 0.1036 0.3751 0.097 Uiso 1 1 calc R
C39 C 1.0457(3) 0.2174(4) 0.3812(4) 0.0959(14) Uani 1 1 d .
H39A H 1.0835 0.1744 0.4195 0.106 Uiso 1 1 calc R
H39B H 1.0714 0.2779 0.4060 0.106 Uiso 1 1 calc R
H39C H 1.0516 0.2059 0.3047 0.106 Uiso 1 1 calc R
C40 C 1.0772(2) 0.2128(3) 0.7977(3) 0.0698(9) Uani 1 1 d .
C41 C 1.0555(4) 0.2384(4) 0.9060(4) 0.1118(17) Uani 1 1 d .
H41A H 1.0258 0.2966 0.9094 0.123 Uiso 1 1 calc R
H41B H 1.1164 0.2420 0.9536 0.123 Uiso 1 1 calc R
H41C H 1.0096 0.1939 0.9281 0.123 Uiso 1 1 calc R
C42 C 1.1611(4) 0.2835(4) 0.7762(5) 0.1107(17) Uani 1 1 d .
H42A H 1.1800 0.2703 0.7039 0.122 Uiso 1 1 calc R
H42B H 1.2184 0.2799 0.8277 0.122 Uiso 1 1 calc R
H42C H 1.1362 0.3436 0.7838 0.122 Uiso 1 1 calc R
C43 C 1.1223(4) 0.1261(3) 0.7768(5) 0.1114(18) Uani 1 1 d .
H43A H 1.1333 0.1166 0.7014 0.123 Uiso 1 1 calc R
H43B H 1.0782 0.0782 0.7947 0.123 Uiso 1 1 calc R
H43C H 1.1852 0.1259 0.8205 0.123 Uiso 1 1 calc R
O9 O 0.56931(15) 0.27646(16) 0.74059(18) 0.0594(5) Uani 1 1 d .
C44 C 0.4844(2) 0.2971(2) 0.7062(3) 0.0524(7) Uani 1 1 d .
O10 O 0.45210(15) 0.31045(15) 0.61266(18) 0.0565(5) Uani 1 1 d .
O11 O 0.41358(17) 0.3043(2) 0.7765(2) 0.0765(7) Uani 1 1 d .
C45 C 0.4417(3) 0.2822(4) 0.8844(4) 0.0991(15) Uani 1 1 d .
H45A H 0.3854 0.2886 0.9267 0.109 Uiso 1 1 calc R
H45B H 0.4961 0.3226 0.9170 0.109 Uiso 1 1 calc R
H45C H 0.4625 0.2207 0.8821 0.109 Uiso 1 1 calc R

loop_
_atom_site_aniso_label
_atom_site_aniso_U_11
_atom_site_aniso_U_22
_atom_site_aniso_U_33
_atom_site_aniso_U_23
_atom_site_aniso_U_13
_atom_site_aniso_U_12
Tb 0.03695(7) 0.03618(7) 0.03710(8) 0.00359(4) 0.00298(4) 0.00222(4)
Cu 0.04193(16) 0.03659(15) 0.03809(18) 0.00430(12) 0.00276(12) 0.00127(12)
O1 0.0436(9) 0.0344(8) 0.0472(11) 0.0011(7) -0.0002(7) 0.0013(7)
C1 0.0443(13) 0.0320(11) 0.0474(16) 0.0010(10) 0.0116(11) -0.0037(9)
C2 0.0503(15) 0.0376(13) 0.0488(17) 0.0052(11) 0.0100(12) -0.0036(10)
C3 0.0631(18) 0.0361(13) 0.071(2) 0.0036(13) 0.0176(15) 0.0061(12)
C4 0.075(2) 0.0391(14) 0.075(2) -0.0101(14) 0.0166(17) 0.0011(14)
C5 0.073(2) 0.0447(15) 0.062(2) -0.0107(14) 0.0099(15) -0.0075(14)
C6 0.0531(15) 0.0404(13) 0.0458(17) -0.0010(11) 0.0071(12) -0.0062(11)
C7 0.0533(16) 0.0516(16) 0.0432(17) 0.0002(12) 0.0005(12) -0.0114(12)
O3 0.0614(12) 0.0393(10) 0.0598(14) 0.0017(8) -0.0030(9) 0.0101(8)
C8 0.066(2) 0.0423(15) 0.091(3) 0.0084(15) -0.0124(17) 0.0100(14)
N1 0.0444(12) 0.0509(13) 0.0454(14) 0.0068(10) 0.0012(9) -0.0036(9)
C9 0.0449(15) 0.0645(18) 0.055(2) 0.0100(14) -0.0014(12) -0.0022(13)
C10 0.0479(15) 0.0704(19) 0.0455(18) 0.0111(14) 0.0032(12) 0.0060(13)
C11 0.0566(17) 0.0619(18) 0.0511(19) 0.0112(14) 0.0014(13) 0.0155(14)
C12 0.073(2) 0.090(2) 0.045(2) 0.0019(17) 0.0084(15) 0.0004(18)
C13 0.058(2) 0.101(3) 0.083(3) 0.031(2) -0.0081(18) 0.0077(19)
N2 0.0536(13) 0.0437(12) 0.0397(13) 0.0034(9) 0.0032(10) 0.0053(10)
O2 0.0451(9) 0.0346(8) 0.0438(11) 0.0074(7) 0.0025(7) -0.0029(7)
C14 0.0497(14) 0.0315(11) 0.0429(16) -0.0010(10) 0.0118(11) 0.0026(10)
C15 0.0538(15) 0.0361(12) 0.0431(16) 0.0006(10) 0.0118(11) -0.0007(11)
C16 0.0583(18) 0.0523(16) 0.064(2) 0.0030(14) 0.0146(14) -0.0155(13)
C17 0.088(2) 0.0524(17) 0.058(2) 0.0125(14) 0.0198(17) -0.0163(16)
C18 0.080(2) 0.0479(15) 0.0480(19) 0.0100(13) 0.0126(15) -0.0091(14)
C19 0.0618(16) 0.0367(12) 0.0384(16) 0.0041(10) 0.0121(12) 0.0027(11)
C20 0.0654(17) 0.0376(13) 0.0407(16) 0.0071(10) 0.0077(12) 0.0061(12)
O4 0.0477(10) 0.0476(10) 0.0523(13) 0.0053(8) -0.0012(8) -0.0082(8)
C21 0.0543(17) 0.0548(17) 0.068(2) 0.0031(14) -0.0066(14) -0.0108(13)
O5 0.0655(13) 0.0457(10) 0.0477(13) 0.0104(8) 0.0051(9) 0.0013(9)
O6 0.0651(12) 0.0456(10) 0.0391(12) 0.0012(8) 0.0068(9) -0.0035(8)
C22 0.0614(18) 0.0544(16) 0.0457(19) 0.0133(13) -0.0023(13) -0.0023(13)
C23 0.101(3) 0.0609(19) 0.041(2) 0.0083(14) 0.0041(16) -0.0069(17)
C24 0.0634(18) 0.0544(16) 0.0436(19) 0.0011(12) 0.0024(13) -0.0015(13)
C25 0.091(3) 0.062(2) 0.061(2) 0.0224(16) 0.0045(18) -0.0092(17)
C26 0.121(4) 0.096(3) 0.114(4) 0.034(3) -0.005(3) 0.014(3)
C27 0.144(5) 0.102(3) 0.077(3) 0.024(3) 0.020(3) -0.024(3)
C28 0.154(5) 0.082(3) 0.095(4) 0.014(3) 0.005(3) -0.041(3)
C29 0.098(3) 0.063(2) 0.055(2) -0.0082(16) 0.0106(18) -0.0099(18)
C30 0.131(4) 0.092(3) 0.085(3) -0.016(2) 0.033(3) -0.004(3)
C31 0.137(4) 0.065(2) 0.095(4) -0.006(2) 0.015(3) 0.012(2)
C32 0.110(4) 0.088(3) 0.141(5) -0.023(3) -0.028(3) -0.018(3)
O7 0.0448(10) 0.0573(11) 0.0447(12) 0.0005(8) 0.0064(8) 0.0039(8)
O8 0.0408(10) 0.0560(11) 0.0491(12) 0.0075(9) -0.0010(8) 0.0065(8)
C33 0.0490(15) 0.0380(13) 0.0536(18) -0.0003(11) 0.0134(12) 0.0025(11)
C34 0.0400(14) 0.072(2) 0.062(2) -0.0004(15) 0.0109(13) 0.0060(13)
C35 0.0435(14) 0.0452(14) 0.060(2) 0.0035(12) -0.0037(12) 0.0032(11)
C36 0.0667(19) 0.0553(17) 0.0506(19) -0.0023(13) 0.0205(14) -0.0020(14)
C37 0.112(4) 0.102(3) 0.076(3) 0.015(2) 0.019(2) 0.024(3)
C38 0.109(3) 0.084(3) 0.069(3) -0.012(2) 0.020(2) -0.023(2)
C39 0.086(3) 0.116(4) 0.086(3) -0.006(3) 0.033(2) -0.014(3)
C40 0.0446(17) 0.084(2) 0.077(3) 0.0070(19) -0.0158(15) 0.0058(15)
C41 0.096(3) 0.147(5) 0.086(4) 0.003(3) -0.019(3) 0.018(3)
C42 0.082(3) 0.107(4) 0.136(5) 0.016(3) -0.023(3) -0.017(3)
C43 0.115(4) 0.091(3) 0.120(4) -0.002(3) -0.028(3) 0.031(3)
O9 0.0438(11) 0.0858(15) 0.0503(13) 0.0069(11) 0.0089(9) 0.0123(10)
C44 0.0492(16) 0.0625(18) 0.0461(19) 0.0021(13) 0.0092(12) 0.0070(13)
O10 0.0523(11) 0.0710(13) 0.0482(14) 0.0080(10) 0.0099(9) 0.0127(10)
O11 0.0516(13) 0.125(2) 0.0550(16) 0.0052(14) 0.0128(10) 0.0196(13)
C45 0.079(3) 0.149(5) 0.071(3) 0.007(3) 0.017(2) 0.019(3)

loop_
_atom_type_symbol
_atom_type_description
_atom_type_scat_dispersion_real
_atom_type_scat_dispersion_imag
_atom_type_scat_source
C C 0.0033 0.0016 'International Tables Vol C Tables 4.2.6.8 and 6.1.1.4'
H H 0.0000 0.0000 'International Tables Vol C Tables 4.2.6.8 and 6.1.1.4'
N N 0.0061 0.0033 'International Tables Vol C Tables 4.2.6.8 and 6.1.1.4'
O O 0.0106 0.0060 'International Tables Vol C Tables 4.2.6.8 and 6.1.1.4'
Cu Cu 0.3201 1.2651 'International Tables Vol C Tables 4.2.6.8 and 6.1.1.4'
Tb Tb -0.1723 4.1537 'International Tables Vol C Tables 4.2.6.8 and 6.1.1.4'

loop_
_geom_angle_atom_site_label_1
_geom_angle_atom_site_label_2
_geom_angle_atom_site_label_3
_geom_angle
O6 Tb O8 78.98(7)
O6 Tb O5 73.32(7)
O8 Tb O5 78.16(7)
O6 Tb O7 134.07(7)
O8 Tb O7 71.52(7)
O5 Tb O7 130.73(7)
O6 Tb O9 74.68(7)
O8 Tb O9 147.54(7)
O5 Tb O9 76.38(8)
O7 Tb O9 140.94(7)
O6 Tb O1 146.33(7)
O8 Tb O1 133.76(6)
O5 Tb O1 102.38(7)
O7 Tb O1 74.50(6)
O9 Tb O1 71.92(7)
O6 Tb O2 101.43(7)
O8 Tb O2 130.45(7)
O5 Tb O2 150.26(7)
O7 Tb O2 74.25(7)
O9 Tb O2 74.04(7)
O1 Tb O2 65.40(6)
O6 Tb O4 68.55(7)
O8 Tb O4 73.90(7)
O5 Tb O4 136.04(7)
O7 Tb O4 69.88(7)
O9 Tb O4 112.50(7)
O1 Tb O4 121.48(6)
O2 Tb O4 61.15(6)
O6 Tb O3 137.23(7)
O8 Tb O3 77.47(7)
O5 Tb O3 67.22(7)
O7 Tb O3 68.88(7)
O9 Tb O3 110.13(8)
O1 Tb O3 61.39(6)
O2 Tb O3 121.01(6)
O4 Tb O3 135.33(7)
O6 Tb Cu 122.23(5)
O8 Tb Cu 150.71(5)
O5 Tb Cu 124.89(5)
O7 Tb Cu 79.28(5)
O9 Tb Cu 61.71(5)
O1 Tb Cu 33.53(4)
O2 Tb Cu 33.56(4)
O4 Tb Cu 94.27(5)
O3 Tb Cu 94.31(5)
O2 Cu O1 83.19(7)
O2 Cu N1 168.47(9)
O1 Cu N1 90.15(9)
O2 Cu N2 91.13(9)
O1 Cu N2 164.27(9)
N1 Cu N2 92.83(10)
O2 Cu O10 93.46(8)
O1 Cu O10 98.66(8)
N1 Cu O10 96.86(9)
N2 Cu O10 96.31(9)
O2 Cu Tb 42.96(5)
O1 Cu Tb 42.58(5)
N1 Cu Tb 132.35(7)
N2 Cu Tb 134.08(7)
O10 Cu Tb 87.13(6)
C1 O1 Cu 125.21(17)
C1 O1 Tb 126.85(16)
Cu O1 Tb 103.89(7)
O1 C1 C6 123.8(2)
O1 C1 C2 118.5(2)
C6 C1 C2 117.6(2)
O3 C2 C3 125.3(3)
O3 C2 C1 113.5(2)
C3 C2 C1 121.2(3)
C2 C3 C4 120.3(3)
C2 C3 H3 119.8
C4 C3 H3 119.8
C5 C4 C3 119.8(3)
C5 C4 H4 120.1
C3 C4 H4 120.1
C4 C5 C6 121.1(3)
C4 C5 H5 119.5
C6 C5 H5 119.5
C1 C6 C5 119.9(3)
C1 C6 C7 122.0(2)
C5 C6 C7 117.8(3)
N1 C7 C6 127.5(3)
N1 C7 H7 116.3
C6 C7 H7 116.3
C2 O3 C8 117.4(2)
C2 O3 Tb 118.33(15)
C8 O3 Tb 123.31(18)
O3 C8 H8A 109.5
O3 C8 H8B 109.5
H8A C8 H8B 109.5
O3 C8 H8C 109.5
H8A C8 H8C 109.5
H8B C8 H8C 109.5
C7 N1 C9 117.5(2)
C7 N1 Cu 124.1(2)
C9 N1 Cu 118.38(19)
N1 C9 C10 114.6(2)
N1 C9 H9A 108.6
C10 C9 H9A 108.6
N1 C9 H9B 108.6
C10 C9 H9B 108.6
H9A C9 H9B 107.6
C9 C10 C12 110.9(3)
C9 C10 C11 110.2(3)
C12 C10 C11 111.5(3)
C9 C10 C13 106.4(3)
C12 C10 C13 110.5(3)
C11 C10 C13 107.1(3)
N2 C11 C10 114.3(2)
N2 C11 H11A 108.7
C10 C11 H11A 108.7
N2 C11 H11B 108.7
C10 C11 H11B 108.7
H11A C11 H11B 107.6
C10 C12 H12A 109.5
C10 C12 H12B 109.5
H12A C12 H12B 109.5
C10 C12 H12C 109.5
H12A C12 H12C 109.5
H12B C12 H12C 109.5
C10 C13 H13A 109.5
C10 C13 H13B 109.5
H13A C13 H13B 109.5
C10 C13 H13C 109.5
H13A C13 H13C 109.5
H13B C13 H13C 109.5
C20 N2 C11 117.0(3)
C20 N2 Cu 123.0(2)
C11 N2 Cu 119.97(19)
C14 O2 Cu 123.93(18)
C14 O2 Tb 125.25(16)
Cu O2 Tb 103.47(7)
O2 C14 C19 124.2(2)
O2 C14 C15 117.7(3)
C19 C14 C15 117.9(2)
O4 C15 C16 125.2(3)
O4 C15 C14 113.9(2)
C16 C15 C14 120.9(3)
C15 C16 C17 120.1(3)
C15 C16 H16 119.9
C17 C16 H16 119.9
C18 C17 C16 120.2(3)
C18 C17 H17 119.9
C16 C17 H17 119.9
C17 C18 C19 120.8(3)
C17 C18 H18 119.6
C19 C18 H18 119.6
C18 C19 C14 119.7(3)
C18 C19 C20 117.4(3)
C14 C19 C20 122.5(2)
N2 C20 C19 126.9(3)
N2 C20 H20 116.5
C19 C20 H20 116.5
C15 O4 C21 117.4(2)
C15 O4 Tb 117.10(15)
C21 O4 Tb 125.08(18)
O4 C21 H21A 109.5
O4 C21 H21B 109.5
H21A C21 H21B 109.5
O4 C21 H21C 109.5
H21A C21 H21C 109.5
H21B C21 H21C 109.5
C22 O5 Tb 135.18(19)
C24 O6 Tb 136.10(18)
O5 C22 C23 125.3(3)
O5 C22 C25 115.5(3)
C23 C22 C25 119.1(3)
C22 C23 C24 124.6(3)
C22 C23 H23 117.7
C24 C23 H23 117.7
O6 C24 C23 124.6(3)
O6 C24 C29 116.2(3)
C23 C24 C29 119.2(3)
C28 C25 C27 113.6(4)
C28 C25 C22 110.0(3)
C27 C25 C22 114.7(3)
C28 C25 C26 108.7(4)
C27 C25 C26 105.1(4)
C22 C25 C26 104.0(3)
C25 C26 H26A 109.5
C25 C26 H26B 109.5
H26A C26 H26B 109.5
C25 C26 H26C 109.5
H26A C26 H26C 109.5
H26B C26 H26C 109.5
C25 C27 H27A 109.5
C25 C27 H27B 109.5
H27A C27 H27B 109.5
C25 C27 H27C 109.5
H27A C27 H27C 109.5
H27B C27 H27C 109.5
C25 C28 H28A 109.5
C25 C28 H28B 109.5
H28A C28 H28B 109.5
C25 C28 H28C 109.5
H28A C28 H28C 109.5
H28B C28 H28C 109.5
C31 C29 C30 112.6(4)
C31 C29 C24 110.2(3)
C30 C29 C24 112.4(3)
C31 C29 C32 107.6(4)
C30 C29 C32 107.3(4)
C24 C29 C32 106.3(3)
C29 C30 H30A 109.5
C29 C30 H30B 109.5
H30A C30 H30B 109.5
C29 C30 H30C 109.5
H30A C30 H30C 109.5
H30B C30 H30C 109.5
C29 C31 H31A 109.5
C29 C31 H31B 109.5
H31A C31 H31B 109.5
C29 C31 H31C 109.5
H31A C31 H31C 109.5
H31B C31 H31C 109.5
C29 C32 H32A 109.5
C29 C32 H32B 109.5
H32A C32 H32B 109.5
C29 C32 H32C 109.5
H32A C32 H32C 109.5
H32B C32 H32C 109.5
C33 O7 Tb 137.90(19)
C35 O8 Tb 138.04(19)
O7 C33 C34 123.9(3)
O7 C33 C36 115.1(3)
C34 C33 C36 121.0(3)
C35 C34 C33 123.9(3)
C35 C34 H34 118.1
C33 C34 H34 118.1
O8 C35 C34 124.5(3)
O8 C35 C40 115.6(3)
C34 C35 C40 119.8(3)
C37 C36 C38 111.7(4)
C37 C36 C33 109.6(3)
C38 C36 C33 106.5(3)
C37 C36 C39 108.2(4)
C38 C36 C39 107.3(3)
C33 C36 C39 113.6(3)
C36 C37 H37A 109.5
C36 C37 H37B 109.5
H37A C37 H37B 109.5
C36 C37 H37C 109.5
H37A C37 H37C 109.5
H37B C37 H37C 109.5
C36 C38 H38A 109.5
C36 C38 H38B 109.5
H38A C38 H38B 109.5
C36 C38 H38C 109.5
H38A C38 H38C 109.5
H38B C38 H38C 109.5
C36 C39 H39A 109.5
C36 C39 H39B 109.5
H39A C39 H39B 109.5
C36 C39 H39C 109.5
H39A C39 H39C 109.5
H39B C39 H39C 109.5
C41 C40 C43 117.3(4)
C41 C40 C35 111.6(3)
C43 C40 C35 110.7(3)
C41 C40 C42 104.6(4)
C43 C40 C42 103.5(4)
C35 C40 C42 108.4(3)
C40 C41 H41A 109.5
C40 C41 H41B 109.5
H41A C41 H41B 109.5
C40 C41 H41C 109.5
H41A C41 H41C 109.5
H41B C41 H41C 109.5
C40 C42 H42A 109.5
C40 C42 H42B 109.5
H42A C42 H42B 109.5
C40 C42 H42C 109.5
H42A C42 H42C 109.5
H42B C42 H42C 109.5
C40 C43 H43A 109.5
C40 C43 H43B 109.5
H43A C43 H43B 109.5
C40 C43 H43C 109.5
H43A C43 H43C 109.5
H43B C43 H43C 109.5
C44 O9 Tb 144.9(2)
O9 C44 O10 129.1(3)
O9 C44 O11 118.2(3)
O10 C44 O11 112.7(3)
C44 O10 Cu 116.23(18)
C44 O11 C45 116.7(3)
O11 C45 H45A 109.5
O11 C45 H45B 109.5
H45A C45 H45B 109.5
O11 C45 H45C 109.5
H45A C45 H45C 109.5
H45B C45 H45C 109.5

loop_
_geom_bond_atom_site_label_1
_geom_bond_atom_site_label_2
_geom_bond_distance
Tb O6 2.3210(19)
Tb O8 2.3294(18)
Tb O5 2.334(2)
Tb O7 2.3522(19)
Tb O9 2.3851(19)
Tb O1 2.4116(18)
Tb O2 2.4248(18)
Tb O4 2.6383(19)
Tb O3 2.6448(19)
Tb Cu 3.4599(6)
Cu O2 1.9669(18)
Cu O1 1.9686(18)
Cu N1 1.982(2)
Cu N2 1.993(2)
Cu O10 2.166(2)
O1 C1 1.314(3)
C1 C6 1.406(4)
C1 C2 1.411(4)
C2 O3 1.374(3)
C2 C3 1.380(4)
C3 C4 1.388(5)
C3 H3 0.9300
C4 C5 1.361(5)
C4 H4 0.9300
C5 C6 1.409(4)
C5 H5 0.9300
C6 C7 1.429(4)
C7 N1 1.276(4)
C7 H7 0.9300
O3 C8 1.421(3)
C8 H8A 0.9600
C8 H8B 0.9600
C8 H8C 0.9600
N1 C9 1.464(4)
C9 C10 1.519(4)
C9 H9A 0.9700
C9 H9B 0.9700
C10 C12 1.521(4)
C10 C11 1.523(4)
C10 C13 1.535(4)
C11 N2 1.467(4)
C11 H11A 0.9700
C11 H11B 0.9700
C12 H12A 0.9600
C12 H12B 0.9600
C12 H12C 0.9600
C13 H13A 0.9600
C13 H13B 0.9600
C13 H13C 0.9600
N2 C20 1.287(4)
O2 C14 1.315(3)
C14 C19 1.410(4)
C14 C15 1.413(4)
C15 O4 1.372(3)
C15 C16 1.379(4)
C16 C17 1.391(5)
C16 H16 0.9300
C17 C18 1.363(5)
C17 H17 0.9300
C18 C19 1.406(4)
C18 H18 0.9300
C19 C20 1.439(4)
C20 H20 0.9300
O4 C21 1.422(3)
C21 H21A 0.9600
C21 H21B 0.9600
C21 H21C 0.9600
O5 C22 1.258(4)
O6 C24 1.251(4)
C22 C23 1.388(5)
C22 C25 1.541(4)
C23 C24 1.393(5)
C23 H23 0.9300
C24 C29 1.534(4)
C25 C28 1.489(6)
C25 C27 1.494(6)
C25 C26 1.568(6)
C26 H26A 0.9600
C26 H26B 0.9600
C26 H26C 0.9600
C27 H27A 0.9600
C27 H27B 0.9600
C27 H27C 0.9600
C28 H28A 0.9600
C28 H28B 0.9600
C28 H28C 0.9600
C29 C31 1.458(6)
C29 C30 1.512(6)
C29 C32 1.551(6)
C30 H30A 0.9600
C30 H30B 0.9600
C30 H30C 0.9600
C31 H31A 0.9600
C31 H31B 0.9600
C31 H31C 0.9600
C32 H32A 0.9600
C32 H32B 0.9600
C32 H32C 0.9600
O7 C33 1.249(3)
O8 C35 1.261(3)
C33 C34 1.406(4)
C33 C36 1.541(4)
C34 C35 1.385(5)
C34 H34 0.9300
C35 C40 1.549(4)
C36 C37 1.490(6)
C36 C38 1.504(5)
C36 C39 1.543(5)
C37 H37A 0.9600
C37 H37B 0.9600
C37 H37C 0.9600
C38 H38A 0.9600
C38 H38B 0.9600
C38 H38C 0.9600
C39 H39A 0.9600
C39 H39B 0.9600
C39 H39C 0.9600
C40 C41 1.422(6)
C40 C43 1.449(6)
C40 C42 1.564(6)
C41 H41A 0.9600
C41 H41B 0.9600
C41 H41C 0.9600
C42 H42A 0.9600
C42 H42B 0.9600
C42 H42C 0.9600
C43 H43A 0.9600
C43 H43B 0.9600
C43 H43C 0.9600
O9 C44 1.236(4)
C44 O10 1.237(4)
C44 O11 1.349(4)
O11 C45 1.429(5)
C45 H45A 0.9600
C45 H45B 0.9600
C45 H45C 0.9600
